data_1568110
loop_
_publ_author_name
'Karges, Johannes'
'Giardini, Miriam A.'
'Blacque, Olivier'
'Woodworth, Brendon'
'Siqueira-Neto, Jair L'
'Cohen, Seth M.'

_publ_section_title
;
 Enantioselective inhibition of the SARS-CoV-2 main protease with
 rhenium(i) picolinic acid complexes.
;
_journal_issue 3
_journal_name_full 'Chemical science'
_journal_page_first 711
_journal_page_last 720
_journal_paper_doi 10.1039/d2sc05473f
_journal_volume 14
_journal_year 2023
_chemical_formula_moiety '2(C9 H7 N2 O6 Re), H2 O'
_chemical_formula_sum 'C18 H16 N4 O13 Re2'
_chemical_formula_weight 868.75
_space_group_crystal_system triclinic
_space_group_IT_number 2
_space_group_name_Hall '-P 1'
_space_group_name_H-M_alt 'P -1'
_atom_sites_solution_hydrogens mixed
_atom_sites_solution_primary dual
_audit_creation_date 2021-07-21
_audit_creation_method
;
Olex2 1.3
(compiled 2020.11.12 svn.r5f609507 for OlexSys, GUI svn.r6272)
;
_audit_update_record
;
2022-09-06 deposited with the CCDC.	2022-12-13 downloaded from the CCDC.
;
_cell_angle_alpha 82.284(2)
_cell_angle_beta 87.5270(10)
_cell_angle_gamma 68.815(2)
_cell_formula_units_Z 4
_cell_length_a 10.5868(2)
_cell_length_b 13.4770(3)
_cell_length_c 18.0923(3)
_cell_measurement_reflns_used 36172
_cell_measurement_temperature 160(1)
_cell_measurement_theta_max 73.3710
_cell_measurement_theta_min 2.4360
_cell_volume 2385.09(9)
_computing_cell_refinement 'CrysAlisPro 1.171.41.113a (Rigaku OD, 2021)'
_computing_data_collection 'CrysAlisPro 1.171.41.113a (Rigaku OD, 2021)'
_computing_data_reduction 'CrysAlisPro 1.171.41.113a (Rigaku OD, 2021)'
_computing_molecular_graphics 'Olex2 1.3 (Dolomanov et al., 2009)'
_computing_publication_material 'Olex2 1.3 (Dolomanov et al., 2009)'
_computing_structure_refinement 'SHELXL (Sheldrick, 2015b)'
_computing_structure_solution 'SHELXT (Sheldrick, 2015a)'
_diffrn_ambient_environment N~2~
_diffrn_ambient_temperature 160(1)
_diffrn_detector 'CCD plate'
_diffrn_detector_area_resol_mean 10.3801
_diffrn_detector_type Atlas
_diffrn_measured_fraction_theta_full 0.999
_diffrn_measured_fraction_theta_max 0.986
_diffrn_measurement_details
;
List of Runs (angles in degrees, time in seconds):

  # Type    Start    End  Width  t~exp~   \w     \q     \k     \f   Frames
#--------------------------------------------------------------------------
  1  \w    -87.00  -7.00   0.80    3.00    --  -42.74 125.00 -60.00  100
  2  \w   -121.00  -6.60   0.80    3.00    --  -42.74 -19.00-150.00  143
  3  \w   -116.00 -20.00   0.80    3.00    --  -42.74 -37.00 120.00  120
  4  \w     11.00  40.60   0.80    3.00    --   42.74  78.00 103.63   37
  5  \w     27.00  97.40   0.80    3.00    --   42.74-125.00 -60.00   88
  6  \w     81.00 177.00   0.80   10.00    --  104.82  30.00  30.00  120
  7  \w    103.00 177.40   0.80   10.00    --  104.82  77.00  60.00   93
  8  \w     34.00 128.40   0.80   10.00    --  104.82 -45.00 -30.00  118
  9  \w     35.00 131.00   0.80   10.00    --  104.82 -61.00-180.00  120
 10  \w     33.00 113.00   0.80   10.00    --  104.82-125.00-150.00  100
 11  \w     97.00 175.40   0.80   10.00    --  104.82 125.00-120.00   98
 12  \w    103.00 177.40   0.80   10.00    --  104.82  77.00 -90.00   93
 13  \w     33.00 113.00   0.80   10.00    --  104.82-125.00 120.00  100
 14  \w     24.00 105.60   0.80   10.00    --  104.82 -94.00   0.00  102
 15  \w     24.00 105.60   0.80   10.00    --  104.82 -94.00 -60.00  102
 16  \w     75.00 176.60   0.80   10.00    --  104.82  71.00 -44.65  127
 17  \w    102.00 178.00   0.80   10.00    --  104.82 115.00 -11.00   95
 18  \w     28.00 108.00   0.80   10.00    --  104.82-105.00 -93.48  100
 19  \w   -113.00 -17.00   0.80    3.00    --  -42.74 -57.00  30.00  120
 20  \w    -69.00  27.00   0.80    3.00    --  -42.74  57.00-180.00  120
 21  \w     11.00  40.60   0.80    3.00    --   42.74  80.00 -39.63   37
 22  \w     11.00  40.60   0.80    3.00    --   42.74  79.00-104.34   37
 23  \w     10.00  42.00   0.80    3.00    --   42.74  81.00   1.19   40
 24  \w     81.00 177.00   0.80   10.00    --  104.82  30.00-120.00  120
 25  \w     77.00 174.60   0.80   10.00    --  104.82  61.00-120.00  122
 26  \w     81.00 177.00   0.80   10.00    --  104.82  30.00 150.00  120
 27  \w     77.00 174.60   0.80   10.00    --  104.82  63.00  39.45  122
 28  \w     75.00 175.00   0.80   10.00    --  104.82  69.00 -85.85  125
 29  \w     78.00 174.00   0.80   10.00    --  104.82  59.00 171.99  120
 30  \w     75.00 175.00   0.80   10.00    --  104.82  69.00 132.03  125
 31  \w     76.00 174.40   0.80   10.00    --  104.82  65.00  10.88  123
 32  \w     76.00 174.40   0.80   10.00    --  104.82  65.00 104.49  123
 33  \w     75.00 175.00   0.80   10.00    --  104.82  69.00  74.84  125
 34  \w     13.00 107.40   0.80    3.00    --   42.74  70.00 173.14  118
 35  \w     11.00  40.60   0.80    3.00    --   42.74  77.00  41.23   37
;
_diffrn_measurement_device 'four-circle diffractometer'
_diffrn_measurement_device_type 'SuperNova, Dual, Cu at home/near, Atlas'
_diffrn_measurement_method '\w scans'
_diffrn_orient_matrix_type 'CrysAlisPro convention (1999,Acta A55,543-557)'
_diffrn_orient_matrix_UB_11 0.0324722000
_diffrn_orient_matrix_UB_12 -0.0945496000
_diffrn_orient_matrix_UB_13 -0.0458694000
_diffrn_orient_matrix_UB_21 0.0512674000
_diffrn_orient_matrix_UB_22 -0.0795957000
_diffrn_orient_matrix_UB_23 0.0712039000
_diffrn_orient_matrix_UB_31 -0.1437841000
_diffrn_orient_matrix_UB_32 -0.0015478000
_diffrn_orient_matrix_UB_33 0.0144863000
_diffrn_radiation_monochromator mirror
_diffrn_radiation_probe x-ray
_diffrn_radiation_type 'Cu K\a'
_diffrn_radiation_wavelength 1.54184
_diffrn_reflns_av_R_equivalents 0.0191
_diffrn_reflns_av_unetI/netI 0.0119
_diffrn_reflns_Laue_measured_fraction_full 0.999
_diffrn_reflns_Laue_measured_fraction_max 0.986
_diffrn_reflns_limit_h_max 11
_diffrn_reflns_limit_h_min -13
_diffrn_reflns_limit_k_max 16
_diffrn_reflns_limit_k_min -16
_diffrn_reflns_limit_l_max 22
_diffrn_reflns_limit_l_min -22
_diffrn_reflns_number 44910
_diffrn_reflns_point_group_measured_fraction_full 0.999
_diffrn_reflns_point_group_measured_fraction_max 0.986
_diffrn_reflns_theta_full 67.684
_diffrn_reflns_theta_max 73.370
_diffrn_reflns_theta_min 2.465
_diffrn_source 'micro-focus sealed X-ray tube'
_diffrn_source_type 'SuperNova (Cu) X-ray Source'
_exptl_absorpt_coefficient_mu 20.238
_exptl_absorpt_correction_T_max 0.637
_exptl_absorpt_correction_T_min 0.211
_exptl_absorpt_correction_type analytical
_exptl_absorpt_process_details
;
CrysAlisPro 1.171.41.113a (Rigaku Oxford Diffraction, 2021)
Analytical numeric absorption correction using a multifaceted crystal
model based on expressions derived by R.C. Clark & J.S. Reid.
(Clark, R. C. & Reid, J. S. (1995). Acta Cryst. A51, 887-897)
Empirical absorption correction using spherical harmonics,
implemented in SCALE3 ABSPACK scaling algorithm.
;
_exptl_crystal_colour yellow
_exptl_crystal_density_diffrn 2.419
_exptl_crystal_description plate
_exptl_crystal_F_000 1624
_exptl_crystal_size_max 0.12
_exptl_crystal_size_mid 0.08
_exptl_crystal_size_min 0.02
_refine_diff_density_max 1.310
_refine_diff_density_min -0.847
_refine_diff_density_rms 0.074
_refine_ls_extinction_coef 0.000064(4)
_refine_ls_extinction_expression Fc^*^=kFc[1+0.001xFc^2^\l^3^/sin(2\q)]^-1/4^
_refine_ls_extinction_method 'SHELXL (Sheldrick, 2015b)'
_refine_ls_goodness_of_fit_ref 1.142
_refine_ls_hydrogen_treatment mixed
_refine_ls_matrix_type full
_refine_ls_number_parameters 729
_refine_ls_number_reflns 9457
_refine_ls_number_restraints 0
_refine_ls_restrained_S_all 1.142
_refine_ls_R_factor_all 0.0157
_refine_ls_R_factor_gt 0.0150
_refine_ls_shift/su_max 0.002
_refine_ls_shift/su_mean 0.000
_refine_ls_structure_factor_coef Fsqd
_refine_ls_weighting_details 'w=1/[\s^2^(Fo^2^)+(0.0148P)^2^+2.6749P] where P=(Fo^2^+2Fc^2^)/3'
_refine_ls_weighting_scheme calc
_refine_ls_wR_factor_gt 0.0353
_refine_ls_wR_factor_ref 0.0355
_reflns_Friedel_coverage 0.000
_reflns_number_gt 9333
_reflns_number_total 9457
_reflns_threshold_expression 'I > 2\s(I)'
_cod_data_source_file d2sc05473f2.cif
_cod_data_source_block 10
_cod_depositor_comments 'Adding full bibliography for 1568094--1568122.cif.'
_cod_database_code 1568110
_shelx_shelxl_version_number 2018/3
_shelx_space_group_comment
;
The symmetry employed for this shelxl refinement is uniquely defined
by the following loop, which should always be used as a source of
symmetry information in preference to the above space-group names.
They are only intended as comments.
;
_shelx_estimated_absorpt_t_max 0.688
_shelx_estimated_absorpt_t_min 0.195
_olex2_refinement_description
;
1. Fixed Uiso
 At 1.2 times of:
  All C(H) groups
 At 1.5 times of:
  All C(H,H,H,H,H,H,H,H,H,H,H,H,H,H,H,H,H,H,H) groups
2.a Aromatic/amide H refined with riding coordinates:
 C4(H4), C5(H5), C6(H6), C13(H13), C14(H14), C15(H15), C22(H22), C23(H23),
 C24(H24), C31(H31), C32(H32), C33(H33)
;

loop_
_space_group_symop_operation_xyz
'x, y, z'
'-x, -y, -z'

loop_
_atom_site_label
_atom_site_type_symbol
_atom_site_fract_x
_atom_site_fract_y
_atom_site_fract_z
_atom_site_U_iso_or_equiv
_atom_site_adp_type
_atom_site_occupancy
_atom_site_site_symmetry_order
_atom_site_calc_flag
_atom_site_refinement_flags_posn
_atom_site_refinement_flags_adp
_atom_site_refinement_flags_occupancy
_atom_site_disorder_assembly
_atom_site_disorder_group
C1 C 0.4577(3) 0.3790(2) 0.12389(16) 0.0303(6) Uani 1 1 d . . . . .
C2 C 0.6294(3) 0.4042(2) 0.21466(15) 0.0273(6) Uani 1 1 d . . . . .
C3 C 0.7017(3) 0.2282(2) 0.14546(15) 0.0275(6) Uani 1 1 d . . . . .
C4 C 0.9240(3) 0.3875(2) 0.13946(14) 0.0215(5) Uani 1 1 d . . . . .
H4 H 0.894649 0.394422 0.189501 0.026 Uiso 1 1 calc R U . . .
C5 C 1.0533(3) 0.3852(2) 0.11991(16) 0.0260(5) Uani 1 1 d . . . . .
H5 H 1.111285 0.391624 0.156128 0.031 Uiso 1 1 calc R U . . .
C6 C 1.0965(3) 0.3736(2) 0.04805(16) 0.0264(5) Uani 1 1 d . . . . .
H6 H 1.185224 0.371171 0.034579 0.032 Uiso 1 1 calc R U . . .
C7 C 1.0101(3) 0.36518(19) -0.00609(15) 0.0229(5) Uani 1 1 d . . . . .
C8 C 0.8798(3) 0.37024(19) 0.01728(14) 0.0198(5) Uani 1 1 d . . . . .
C9 C 0.7751(3) 0.36675(19) -0.03359(14) 0.0204(5) Uani 1 1 d . . . . .
C10 C 0.8901(3) 0.6630(3) 0.28653(16) 0.0321(6) Uani 1 1 d . . . . .
H2A H 0.993(4) 0.355(3) -0.110(2) 0.048 Uiso 1 1 d . U . . .
H2B H 1.120(4) 0.366(3) -0.089(2) 0.048 Uiso 1 1 d . U . . .
H4C H 0.218(4) 0.644(3) 0.483(2) 0.048 Uiso 1 1 d . U . . .
H4D H 0.269(4) 0.651(3) 0.404(2) 0.048 Uiso 1 1 d . U . . .
H6A H 0.711(4) 0.899(3) 0.156(2) 0.048 Uiso 1 1 d . U . . .
H6B H 0.789(4) 0.871(3) 0.090(2) 0.048 Uiso 1 1 d . U . . .
H8A H -0.014(4) 0.107(3) 0.579(2) 0.048 Uiso 1 1 d . U . . .
H8B H -0.149(4) 0.114(3) 0.562(2) 0.048 Uiso 1 1 d . U . . .
H4A H 0.597(4) 0.580(3) 0.096(2) 0.048 Uiso 1 1 d . U . . .
H4B H 0.511(5) 0.575(3) 0.052(2) 0.048 Uiso 1 1 d . U . . .
H10A H 0.643(4) 0.847(3) 0.330(3) 0.048 Uiso 1 1 d . U . . .
H10B H 0.704(4) 0.846(3) 0.389(2) 0.048 Uiso 1 1 d . U . . .
H16A H 0.290(4) 0.691(3) 0.161(2) 0.048 Uiso 1 1 d . U . . .
H16B H 0.346(4) 0.704(3) 0.225(2) 0.048 Uiso 1 1 d . U . . .
H22A H 0.377(4) -0.051(3) 0.398(2) 0.048 Uiso 1 1 d . U . . .
H22B H 0.346(4) -0.049(3) 0.328(2) 0.048 Uiso 1 1 d . U . . .
H25A H 0.641(4) 0.643(3) 0.208(2) 0.048 Uiso 1 1 d . U . . .
H25B H 0.685(4) 0.692(4) 0.161(2) 0.048 Uiso 1 1 d . U . . .
H26A H 0.465(5) 0.123(3) 0.499(2) 0.048 Uiso 1 1 d . U . . .
C11 C 0.9214(3) 0.6318(2) 0.43207(15) 0.0270(5) Uani 1 1 d . . . . .
C12 C 0.8546(3) 0.4932(2) 0.36678(16) 0.0287(6) Uani 1 1 d . . . . .
C13 C 0.6540(3) 0.6204(2) 0.52764(14) 0.0249(5) Uani 1 1 d . . . . .
H13 H 0.740386 0.614032 0.544887 0.030 Uiso 1 1 calc R U . . .
C14 C 0.5541(3) 0.6153(2) 0.57970(15) 0.0282(6) Uani 1 1 d . . . . .
H14 H 0.572549 0.605711 0.631629 0.034 Uiso 1 1 calc R U . . .
C15 C 0.4304(3) 0.6241(2) 0.55521(15) 0.0274(6) Uani 1 1 d . . . . .
H15 H 0.362095 0.620964 0.590262 0.033 Uiso 1 1 calc R U . . .
C16 C 0.4027(3) 0.6379(2) 0.47792(15) 0.0239(5) Uani 1 1 d . . . . .
C17 C 0.5073(3) 0.64365(19) 0.42895(14) 0.0203(5) Uani 1 1 d . . . . .
C18 C 0.4939(3) 0.6587(2) 0.34662(14) 0.0220(5) Uani 1 1 d . . . . .
C19 C 0.0755(3) 0.8928(2) 0.23511(16) 0.0310(6) Uani 1 1 d . . . . .
C20 C 0.0818(3) 0.8846(2) 0.08966(14) 0.0236(5) Uani 1 1 d . . . . .
C21 C 0.1026(3) 1.0495(2) 0.13720(15) 0.0253(5) Uani 1 1 d . . . . .
C22 C 0.3772(3) 0.8810(2) 0.01208(14) 0.0272(6) Uani 1 1 d . . . . .
H22 H 0.297923 0.882903 -0.011655 0.033 Uiso 1 1 calc R U . . .
C23 C 0.4963(3) 0.8637(2) -0.02886(15) 0.0302(6) Uani 1 1 d . . . . .
H23 H 0.497942 0.852749 -0.079745 0.036 Uiso 1 1 calc R U . . .
C24 C 0.6104(3) 0.8624(2) 0.00424(15) 0.0288(6) Uani 1 1 d . . . . .
H24 H 0.691688 0.850150 -0.023562 0.035 Uiso 1 1 calc R U . . .
C25 C 0.6079(3) 0.8794(2) 0.07961(15) 0.0257(5) Uani 1 1 d . . . . .
C26 C 0.4851(3) 0.89401(19) 0.11801(14) 0.0213(5) Uani 1 1 d . . . . .
C27 C 0.4704(3) 0.90462(19) 0.19904(13) 0.0206(5) Uani 1 1 d . . . . .
C28 C 0.4681(3) 0.1462(3) 0.32528(18) 0.0425(8) Uani 1 1 d . . . . .
C29 C 0.2884(3) 0.1531(2) 0.23179(15) 0.0239(5) Uani 1 1 d . . . . .
C30 C 0.2285(3) 0.3079(3) 0.31665(15) 0.0308(6) Uani 1 1 d . . . . .
C31 C -0.0127(3) 0.1648(2) 0.32121(15) 0.0270(5) Uani 1 1 d . . . . .
H31 H 0.002614 0.175040 0.269099 0.032 Uiso 1 1 calc R U . . .
C32 C -0.1366(3) 0.1590(2) 0.34655(17) 0.0316(6) Uani 1 1 d . . . . .
H32 H -0.204721 0.165079 0.311924 0.038 Uiso 1 1 calc R U . . .
C33 C -0.1593(3) 0.1447(2) 0.42150(18) 0.0313(6) Uani 1 1 d . . . . .
H33 H -0.244163 0.142008 0.438817 0.038 Uiso 1 1 calc R U . . .
C34 C -0.0581(3) 0.1337(2) 0.47324(15) 0.0254(5) Uani 1 1 d . . . . .
C35 C 0.0642(3) 0.14108(19) 0.44347(14) 0.0200(5) Uani 1 1 d . . . . .
C36 C 0.1808(3) 0.1310(2) 0.49025(14) 0.0226(5) Uani 1 1 d . . . . .
N1 N 0.8402(2) 0.38001(16) 0.08918(11) 0.0184(4) Uani 1 1 d . . . . .
N2 N 1.0531(3) 0.3515(2) -0.07691(15) 0.0321(5) Uani 1 1 d . . . . .
N3 N 0.6309(2) 0.63396(17) 0.45463(11) 0.0203(4) Uani 1 1 d . . . . .
N4 N 0.2814(3) 0.6439(2) 0.45410(17) 0.0347(6) Uani 1 1 d . . . . .
N5 N 0.3725(2) 0.89495(16) 0.08384(11) 0.0202(4) Uani 1 1 d . . . . .
N6 N 0.7200(3) 0.8779(3) 0.11323(17) 0.0429(7) Uani 1 1 d . . . . .
N7 N 0.0841(2) 0.15606(17) 0.36876(12) 0.0206(4) Uani 1 1 d . . . . .
N8 N -0.0773(3) 0.1157(2) 0.54736(15) 0.0330(5) Uani 1 1 d . . . . .
O1 O 0.3515(2) 0.3749(2) 0.13205(15) 0.0457(6) Uani 1 1 d . . . . .
O2 O 0.6250(3) 0.4213(2) 0.27548(11) 0.0425(5) Uani 1 1 d . . . . .
O3 O 0.7389(2) 0.13736(18) 0.16477(13) 0.0410(5) Uani 1 1 d . . . . .
O4 O 0.5841(2) 0.54815(16) 0.06783(11) 0.0244(4) Uani 1 1 d . . . . .
O5 O 0.7966(2) 0.36480(15) -0.10113(10) 0.0271(4) Uani 1 1 d . . . . .
O6 O 0.66329(18) 0.36537(15) -0.00309(9) 0.0232(4) Uani 1 1 d . . . . .
O7 O 0.9609(3) 0.6732(2) 0.23859(13) 0.0513(6) Uani 1 1 d . . . . .
O8 O 1.0086(2) 0.6227(2) 0.47169(13) 0.0412(5) Uani 1 1 d . . . . .
O9 O 0.8998(2) 0.40190(18) 0.36536(15) 0.0447(6) Uani 1 1 d . . . . .
O10 O 0.6656(2) 0.81574(15) 0.37058(11) 0.0250(4) Uani 1 1 d . . . . .
O11 O 0.3861(2) 0.66608(17) 0.31767(11) 0.0320(4) Uani 1 1 d . . . . .
O12 O 0.59792(19) 0.66338(15) 0.30892(9) 0.0240(4) Uani 1 1 d . . . . .
O13 O -0.0014(3) 0.8904(2) 0.28149(14) 0.0513(6) Uani 1 1 d . . . . .
O14 O 0.0053(2) 0.87988(17) 0.04753(12) 0.0339(4) Uani 1 1 d . . . . .
O15 O 0.0373(2) 1.13845(16) 0.12350(13) 0.0355(5) Uani 1 1 d . . . . .
O16 O 0.3311(2) 0.72971(15) 0.17596(10) 0.0251(4) Uani 1 1 d . . . . .
O17 O 0.5644(2) 0.91015(16) 0.23463(10) 0.0289(4) Uani 1 1 d . . . . .
O18 O 0.35627(18) 0.90735(14) 0.22875(9) 0.0218(4) Uani 1 1 d . . . . .
O19 O 0.5781(3) 0.1426(3) 0.31761(17) 0.0720(10) Uani 1 1 d . . . . .
O20 O 0.2980(2) 0.15225(16) 0.16824(10) 0.0298(4) Uani 1 1 d . . . . .
O21 O 0.1938(3) 0.39908(19) 0.30335(14) 0.0461(6) Uani 1 1 d . . . . .
O22 O 0.3247(2) -0.01773(16) 0.36359(11) 0.0290(4) Uani 1 1 d . . . . .
O23 O 0.1786(2) 0.11041(18) 0.55928(11) 0.0342(5) Uani 1 1 d . . . . .
O24 O 0.28353(19) 0.14341(16) 0.45545(10) 0.0265(4) Uani 1 1 d . . . . .
O25 O 0.6797(2) 0.63864(17) 0.16379(12) 0.0322(4) Uani 1 1 d . . . . .
O26 O 0.5509(2) 0.10227(19) 0.50601(12) 0.0358(5) Uani 1 1 d . . . . .
H26B H 0.587(6) 0.050(5) 0.479(3) 0.088(18) Uiso 1 1 d . . . . .
Re1 Re 0.63907(2) 0.37854(2) 0.11339(2) 0.01944(3) Uani 1 1 d . . . . .
Re2 Re 0.77676(2) 0.64379(2) 0.36873(2) 0.01925(3) Uani 1 1 d . . . . .
Re3 Re 0.20343(2) 0.89939(2) 0.15772(2) 0.01874(3) Uani 1 1 d . . . . .
Re4 Re 0.28417(2) 0.15572(2) 0.33698(2) 0.02171(3) Uani 1 1 d . . . . .

loop_
_atom_site_aniso_label
_atom_site_aniso_U_11
_atom_site_aniso_U_22
_atom_site_aniso_U_33
_atom_site_aniso_U_23
_atom_site_aniso_U_13
_atom_site_aniso_U_12
C1 0.0240(15) 0.0384(15) 0.0311(14) -0.0072(11) -0.0012(11) -0.0131(12)
C2 0.0220(13) 0.0343(14) 0.0278(14) -0.0012(11) 0.0010(10) -0.0138(11)
C3 0.0239(13) 0.0401(16) 0.0219(12) -0.0040(11) -0.0008(10) -0.0154(12)
C4 0.0201(12) 0.0244(12) 0.0206(11) -0.0028(9) -0.0052(9) -0.0084(10)
C5 0.0163(12) 0.0259(12) 0.0364(14) -0.0029(11) -0.0071(10) -0.0078(10)
C6 0.0159(12) 0.0258(12) 0.0387(15) -0.0027(11) 0.0003(11) -0.0093(10)
C7 0.0216(12) 0.0185(11) 0.0284(13) -0.0028(9) 0.0021(10) -0.0073(10)
C8 0.0190(12) 0.0177(11) 0.0225(12) -0.0027(9) -0.0016(9) -0.0062(9)
C9 0.0207(12) 0.0186(11) 0.0209(12) -0.0031(9) -0.0016(9) -0.0057(9)
C10 0.0330(15) 0.0455(16) 0.0242(13) -0.0102(12) 0.0033(12) -0.0201(13)
C11 0.0230(13) 0.0318(13) 0.0281(13) -0.0042(11) 0.0018(11) -0.0123(11)
C12 0.0222(13) 0.0373(16) 0.0284(13) -0.0095(11) 0.0019(10) -0.0113(12)
C13 0.0261(13) 0.0325(13) 0.0179(11) -0.0040(10) -0.0012(10) -0.0121(11)
C14 0.0362(15) 0.0322(14) 0.0182(12) -0.0041(10) 0.0037(11) -0.0147(12)
C15 0.0300(14) 0.0279(13) 0.0258(13) -0.0061(10) 0.0108(11) -0.0124(11)
C16 0.0222(13) 0.0204(11) 0.0292(13) -0.0032(10) 0.0030(10) -0.0080(10)
C17 0.0196(12) 0.0198(11) 0.0217(12) -0.0019(9) -0.0003(9) -0.0075(9)
C18 0.0237(13) 0.0229(11) 0.0216(12) -0.0006(9) -0.0039(10) -0.0115(10)
C19 0.0334(15) 0.0364(15) 0.0272(14) -0.0071(11) 0.0017(12) -0.0164(12)
C20 0.0237(13) 0.0246(12) 0.0240(12) -0.0043(10) 0.0025(10) -0.0105(10)
C21 0.0244(13) 0.0314(14) 0.0237(12) -0.0074(10) -0.0004(10) -0.0130(11)
C22 0.0348(15) 0.0322(13) 0.0186(12) -0.0064(10) 0.0011(11) -0.0160(12)
C23 0.0407(16) 0.0316(14) 0.0214(12) -0.0080(10) 0.0080(11) -0.0160(12)
C24 0.0302(15) 0.0256(12) 0.0274(13) -0.0056(10) 0.0116(11) -0.0066(11)
C25 0.0212(13) 0.0236(12) 0.0281(13) -0.0007(10) 0.0013(10) -0.0040(10)
C26 0.0234(13) 0.0185(11) 0.0204(12) -0.0026(9) -0.0005(10) -0.0054(9)
C27 0.0214(12) 0.0191(11) 0.0198(11) -0.0019(9) -0.0035(9) -0.0052(9)
C28 0.0346(18) 0.073(2) 0.0284(15) -0.0140(15) 0.0000(13) -0.0273(17)
C29 0.0193(12) 0.0270(12) 0.0276(14) -0.0030(10) -0.0012(10) -0.0108(10)
C30 0.0354(16) 0.0427(17) 0.0251(13) -0.0103(11) 0.0010(11) -0.0247(13)
C31 0.0224(13) 0.0321(13) 0.0270(13) -0.0072(11) -0.0048(10) -0.0085(11)
C32 0.0198(13) 0.0378(15) 0.0386(15) -0.0083(12) -0.0050(11) -0.0103(11)
C33 0.0212(13) 0.0314(14) 0.0434(16) -0.0085(12) 0.0035(12) -0.0108(11)
C34 0.0270(14) 0.0195(11) 0.0302(13) -0.0079(10) 0.0067(11) -0.0079(10)
C35 0.0212(12) 0.0190(11) 0.0223(11) -0.0070(9) 0.0006(9) -0.0086(9)
C36 0.0281(14) 0.0215(11) 0.0209(12) -0.0066(9) -0.0012(10) -0.0108(10)
N1 0.0154(10) 0.0196(9) 0.0198(10) -0.0027(7) -0.0022(8) -0.0057(8)
N2 0.0297(13) 0.0395(13) 0.0334(13) -0.0115(10) 0.0131(11) -0.0189(11)
N3 0.0199(10) 0.0241(10) 0.0184(10) -0.0022(8) 0.0005(8) -0.0098(8)
N4 0.0201(12) 0.0441(14) 0.0404(14) -0.0032(11) 0.0027(11) -0.0134(11)
N5 0.0231(11) 0.0219(10) 0.0169(9) -0.0038(8) 0.0000(8) -0.0091(8)
N6 0.0186(13) 0.072(2) 0.0335(14) -0.0088(13) 0.0022(10) -0.0107(13)
N7 0.0172(10) 0.0235(10) 0.0225(10) -0.0071(8) -0.0001(8) -0.0075(8)
N8 0.0328(14) 0.0366(13) 0.0326(13) -0.0053(10) 0.0114(11) -0.0170(11)
O1 0.0214(11) 0.0588(15) 0.0647(16) -0.0097(12) 0.0023(10) -0.0233(10)
O2 0.0552(15) 0.0596(14) 0.0187(10) -0.0104(9) 0.0052(9) -0.0264(12)
O3 0.0469(13) 0.0346(12) 0.0419(12) 0.0013(9) -0.0041(10) -0.0170(10)
O4 0.0200(9) 0.0310(10) 0.0215(9) -0.0034(7) -0.0060(7) -0.0075(8)
O5 0.0345(11) 0.0319(10) 0.0175(8) -0.0063(7) -0.0001(7) -0.0139(8)
O6 0.0184(9) 0.0357(10) 0.0179(8) -0.0063(7) -0.0033(7) -0.0111(7)
O7 0.0507(15) 0.0839(19) 0.0316(12) -0.0130(12) 0.0188(11) -0.0388(14)
O8 0.0286(11) 0.0565(14) 0.0433(12) -0.0012(10) -0.0135(10) -0.0214(10)
O9 0.0394(13) 0.0311(12) 0.0622(15) -0.0146(10) -0.0032(11) -0.0074(10)
O10 0.0303(10) 0.0270(9) 0.0206(9) -0.0035(7) -0.0043(8) -0.0131(8)
O11 0.0287(10) 0.0427(11) 0.0281(10) 0.0032(8) -0.0099(8) -0.0185(9)
O12 0.0257(9) 0.0328(9) 0.0175(8) -0.0033(7) -0.0035(7) -0.0147(8)
O13 0.0535(15) 0.0728(17) 0.0370(12) -0.0137(12) 0.0239(11) -0.0341(14)
O14 0.0315(11) 0.0396(11) 0.0354(11) -0.0038(9) -0.0105(9) -0.0176(9)
O15 0.0322(11) 0.0252(10) 0.0457(12) -0.0063(9) -0.0080(9) -0.0046(8)
O16 0.0299(10) 0.0258(9) 0.0205(9) -0.0018(7) -0.0050(7) -0.0108(8)
O17 0.0264(10) 0.0377(10) 0.0237(9) -0.0016(8) -0.0056(8) -0.0129(8)
O18 0.0241(9) 0.0267(9) 0.0169(8) -0.0053(6) -0.0012(7) -0.0109(7)
O19 0.0296(14) 0.149(3) 0.0574(17) -0.0317(19) 0.0092(12) -0.0503(17)
O20 0.0344(11) 0.0364(10) 0.0202(9) -0.0041(7) 0.0009(8) -0.0145(9)
O21 0.0602(16) 0.0376(13) 0.0454(13) -0.0061(10) -0.0037(11) -0.0226(11)
O22 0.0291(10) 0.0333(10) 0.0203(9) -0.0091(8) -0.0004(8) -0.0041(8)
O23 0.0491(13) 0.0451(12) 0.0202(9) -0.0018(8) -0.0045(8) -0.0311(10)
O24 0.0222(9) 0.0414(11) 0.0190(8) -0.0092(7) -0.0021(7) -0.0131(8)
O25 0.0437(12) 0.0317(10) 0.0262(10) -0.0093(8) 0.0053(9) -0.0181(9)
O26 0.0289(11) 0.0431(12) 0.0320(11) -0.0016(9) -0.0080(9) -0.0091(9)
Re1 0.01375(5) 0.03009(6) 0.01648(5) -0.00331(4) -0.00199(4) -0.00990(4)
Re2 0.01811(6) 0.02665(6) 0.01586(5) -0.00485(4) 0.00029(4) -0.01075(4)
Re3 0.01958(6) 0.02203(5) 0.01585(5) -0.00401(4) -0.00011(4) -0.00836(4)
Re4 0.01714(6) 0.03298(6) 0.01806(5) -0.00764(4) -0.00048(4) -0.01104(4)

loop_
_atom_type_symbol
_atom_type_description
_atom_type_scat_dispersion_real
_atom_type_scat_dispersion_imag
_atom_type_scat_source
C C 0.0181 0.0091 'International Tables Vol C Tables 4.2.6.8 and 6.1.1.4'
H H 0.0000 0.0000 'International Tables Vol C Tables 4.2.6.8 and 6.1.1.4'
N N 0.0311 0.0180 'International Tables Vol C Tables 4.2.6.8 and 6.1.1.4'
O O 0.0492 0.0322 'International Tables Vol C Tables 4.2.6.8 and 6.1.1.4'
Re Re -5.2083 5.8923 'International Tables Vol C Tables 4.2.6.8 and 6.1.1.4'

loop_
_exptl_crystal_face_index_h
_exptl_crystal_face_index_k
_exptl_crystal_face_index_l
_exptl_crystal_face_perp_dist
0 -1 1 0.0168
0 1 -1 0.0078
1 -3 -5 0.0493
5 2 -1 0.0314
-5 -4 -1 0.0440
2 -4 -5 0.0464
2 5 4 0.0346
-4 2 5 0.0381

loop_
_geom_angle_atom_site_label_1
_geom_angle_atom_site_label_2
_geom_angle_atom_site_label_3
_geom_angle
_geom_angle_site_symmetry_1
_geom_angle_site_symmetry_3
_geom_angle_publ_flag
O1 C1 Re1 177.0(3) . . ?
O2 C2 Re1 178.4(3) . . ?
O3 C3 Re1 179.6(3) . . ?
C5 C4 H4 119.4 . . ?
N1 C4 H4 119.4 . . ?
N1 C4 C5 121.2(2) . . ?
C4 C5 H5 120.2 . . ?
C6 C5 C4 119.5(2) . . ?
C6 C5 H5 120.2 . . ?
C5 C6 H6 119.8 . . ?
C5 C6 C7 120.4(2) . . ?
C7 C6 H6 119.8 . . ?
C8 C7 C6 117.0(2) . . ?
N2 C7 C6 120.7(3) . . ?
N2 C7 C8 122.3(3) . . ?
C7 C8 C9 123.6(2) . . ?
N1 C8 C7 121.4(2) . . ?
N1 C8 C9 115.0(2) . . ?
O5 C9 C8 120.8(2) . . ?
O5 C9 O6 122.9(2) . . ?
O6 C9 C8 116.4(2) . . ?
O7 C10 Re2 178.2(3) . . ?
O8 C11 Re2 178.4(3) . . ?
O9 C12 Re2 178.9(3) . . ?
C14 C13 H13 119.2 . . ?
N3 C13 H13 119.2 . . ?
N3 C13 C14 121.6(2) . . ?
C13 C14 H14 120.3 . . ?
C15 C14 C13 119.3(2) . . ?
C15 C14 H14 120.3 . . ?
C14 C15 H15 119.7 . . ?
C14 C15 C16 120.5(3) . . ?
C16 C15 H15 119.7 . . ?
C17 C16 C15 117.0(2) . . ?
N4 C16 C15 120.2(3) . . ?
N4 C16 C17 122.8(3) . . ?
C16 C17 C18 123.5(2) . . ?
N3 C17 C16 121.6(2) . . ?
N3 C17 C18 114.9(2) . . ?
O11 C18 C17 119.8(2) . . ?
O11 C18 O12 123.6(2) . . ?
O12 C18 C17 116.6(2) . . ?
O13 C19 Re3 178.9(3) . . ?
O14 C20 Re3 177.4(2) . . ?
O15 C21 Re3 176.8(2) . . ?
C23 C22 H22 119.3 . . ?
N5 C22 H22 119.3 . . ?
N5 C22 C23 121.3(3) . . ?
C22 C23 H23 120.0 . . ?
C24 C23 C22 119.9(3) . . ?
C24 C23 H23 120.0 . . ?
C23 C24 H24 119.9 . . ?
C23 C24 C25 120.1(3) . . ?
C25 C24 H24 119.9 . . ?
C26 C25 C24 116.9(3) . . ?
N6 C25 C24 120.8(3) . . ?
N6 C25 C26 122.2(3) . . ?
C25 C26 C27 122.8(2) . . ?
N5 C26 C25 122.0(2) . . ?
N5 C26 C27 115.2(2) . . ?
O17 C27 C26 120.4(2) . . ?
O17 C27 O18 123.2(2) . . ?
O18 C27 C26 116.4(2) . . ?
O19 C28 Re4 178.6(4) . . ?
O20 C29 Re4 176.1(2) . . ?
O21 C30 Re4 178.7(3) . . ?
C32 C31 H31 119.4 . . ?
N7 C31 H31 119.4 . . ?
N7 C31 C32 121.1(3) . . ?
C31 C32 H32 120.2 . . ?
C33 C32 C31 119.6(3) . . ?
C33 C32 H32 120.2 . . ?
C32 C33 H33 119.7 . . ?
C32 C33 C34 120.6(3) . . ?
C34 C33 H33 119.7 . . ?
C33 C34 C35 116.5(2) . . ?
N8 C34 C33 121.2(3) . . ?
N8 C34 C35 122.2(3) . . ?
C34 C35 C36 123.3(2) . . ?
N7 C35 C34 121.8(2) . . ?
N7 C35 C36 114.9(2) . . ?
O23 C36 C35 121.2(2) . . ?
O23 C36 O24 122.4(2) . . ?
O24 C36 C35 116.3(2) . . ?
C4 N1 C8 120.5(2) . . ?
C4 N1 Re1 124.59(17) . . ?
C8 N1 Re1 114.94(16) . . ?
C7 N2 H2A 118(3) . . ?
C7 N2 H2B 116(3) . . ?
H2A N2 H2B 121(4) . . ?
C13 N3 C17 119.9(2) . . ?
C13 N3 Re2 125.06(18) . . ?
C17 N3 Re2 115.01(16) . . ?
H4C N4 H4D 120(4) . . ?
C16 N4 H4C 123(3) . . ?
C16 N4 H4D 117(3) . . ?
C22 N5 C26 119.7(2) . . ?
C22 N5 Re3 124.82(19) . . ?
C26 N5 Re3 114.97(16) . . ?
H6A N6 H6B 119(4) . . ?
C25 N6 H6A 118(3) . . ?
C25 N6 H6B 121(3) . . ?
C31 N7 C35 120.3(2) . . ?
C31 N7 Re4 124.85(18) . . ?
C35 N7 Re4 114.75(16) . . ?
H8A N8 H8B 120(4) . . ?
C34 N8 H8A 121(3) . . ?
C34 N8 H8B 119(3) . . ?
H4A O4 H4B 111(4) . . ?
Re1 O4 H4A 111(3) . . ?
Re1 O4 H4B 115(3) . . ?
C9 O6 Re1 117.76(15) . . ?
H10A O10 H10B 108(4) . . ?
Re2 O10 H10A 112(3) . . ?
Re2 O10 H10B 115(3) . . ?
C18 O12 Re2 118.14(15) . . ?
H16A O16 H16B 103(4) . . ?
Re3 O16 H16A 110(3) . . ?
Re3 O16 H16B 112(3) . . ?
C27 O18 Re3 117.94(15) . . ?
H22A O22 H22B 109(4) . . ?
Re4 O22 H22A 118(3) . . ?
Re4 O22 H22B 112(3) . . ?
C36 O24 Re4 118.09(15) . . ?
H25A O25 H25B 94(4) . . ?
H26A O26 H26B 106(4) . . ?
C1 Re1 N1 174.05(10) . . ?
C1 Re1 O4 96.71(10) . . ?
C1 Re1 O6 98.41(10) . . ?
C2 Re1 C1 87.42(12) . . ?
C2 Re1 C3 89.50(12) . . ?
C2 Re1 N1 98.30(10) . . ?
C2 Re1 O4 94.62(10) . . ?
C2 Re1 O6 172.17(10) . . ?
C3 Re1 C1 87.83(12) . . ?
C3 Re1 N1 93.83(10) . . ?
C3 Re1 O4 173.98(10) . . ?
C3 Re1 O6 95.90(9) . . ?
N1 Re1 O4 81.26(7) . . ?
O6 Re1 N1 75.74(7) . . ?
O6 Re1 O4 79.57(7) . . ?
C10 Re2 N3 173.98(11) . . ?
C10 Re2 O10 94.80(11) . . ?
C10 Re2 O12 99.58(10) . . ?
C11 Re2 C10 86.88(12) . . ?
C11 Re2 C12 88.33(12) . . ?
C11 Re2 N3 98.00(10) . . ?
C11 Re2 O10 96.73(10) . . ?
C11 Re2 O12 172.89(10) . . ?
C12 Re2 C10 89.02(13) . . ?
C12 Re2 N3 94.60(10) . . ?
C12 Re2 O10 173.80(10) . . ?
C12 Re2 O12 94.70(10) . . ?
N3 Re2 O10 81.19(8) . . ?
O12 Re2 N3 75.37(7) . . ?
O12 Re2 O10 79.87(7) . . ?
C19 Re3 N5 170.93(10) . . ?
C19 Re3 O16 96.30(10) . . ?
C19 Re3 O18 96.66(10) . . ?
C20 Re3 C19 87.66(12) . . ?
C20 Re3 C21 84.97(11) . . ?
C20 Re3 N5 100.09(10) . . ?
C20 Re3 O16 96.19(9) . . ?
C20 Re3 O18 174.69(9) . . ?
C21 Re3 C19 87.95(12) . . ?
C21 Re3 N5 97.35(10) . . ?
C21 Re3 O16 175.63(10) . . ?
C21 Re3 O18 98.23(9) . . ?
N5 Re3 O16 78.31(8) . . ?
O18 Re3 N5 75.36(7) . . ?
O18 Re3 O16 80.31(7) . . ?
C28 Re4 N7 170.79(11) . . ?
C28 Re4 O22 97.30(13) . . ?
C28 Re4 O24 95.85(11) . . ?
C29 Re4 C28 84.62(12) . . ?
C29 Re4 N7 103.87(9) . . ?
C29 Re4 O22 94.07(9) . . ?
C29 Re4 O24 174.84(10) . . ?
C30 Re4 C28 89.06(15) . . ?
C30 Re4 C29 87.34(11) . . ?
C30 Re4 N7 94.82(11) . . ?
C30 Re4 O22 173.58(10) . . ?
C30 Re4 O24 97.80(10) . . ?
N7 Re4 O22 78.76(8) . . ?
O24 Re4 N7 75.37(7) . . ?
O24 Re4 O22 80.77(8) . . ?

loop_
_geom_bond_atom_site_label_1
_geom_bond_atom_site_label_2
_geom_bond_distance
_geom_bond_site_symmetry_2
_geom_bond_publ_flag
C1 O1 1.148(4) . ?
C1 Re1 1.919(3) . ?
C2 O2 1.150(4) . ?
C2 Re1 1.901(3) . ?
C3 O3 1.151(4) . ?
C3 Re1 1.905(3) . ?
C4 H4 0.9500 . ?
C4 C5 1.390(4) . ?
C4 N1 1.335(3) . ?
C5 H5 0.9500 . ?
C5 C6 1.370(4) . ?
C6 H6 0.9500 . ?
C6 C7 1.411(4) . ?
C7 C8 1.406(4) . ?
C7 N2 1.355(4) . ?
C8 C9 1.488(3) . ?
C8 N1 1.358(3) . ?
C9 O5 1.235(3) . ?
C9 O6 1.290(3) . ?
C10 O7 1.148(4) . ?
C10 Re2 1.920(3) . ?
C11 O8 1.154(4) . ?
C11 Re2 1.899(3) . ?
C12 O9 1.151(4) . ?
C12 Re2 1.900(3) . ?
C13 H13 0.9500 . ?
C13 C14 1.400(4) . ?
C13 N3 1.330(3) . ?
C14 H14 0.9500 . ?
C14 C15 1.359(4) . ?
C15 H15 0.9500 . ?
C15 C16 1.415(4) . ?
C16 C17 1.406(4) . ?
C16 N4 1.343(4) . ?
C17 C18 1.482(3) . ?
C17 N3 1.363(3) . ?
C18 O11 1.242(3) . ?
C18 O12 1.286(3) . ?
C19 O13 1.149(4) . ?
C19 Re3 1.922(3) . ?
C20 O14 1.159(3) . ?
C20 Re3 1.898(3) . ?
C21 O15 1.146(3) . ?
C21 Re3 1.908(3) . ?
C22 H22 0.9500 . ?
C22 C23 1.395(4) . ?
C22 N5 1.333(3) . ?
C23 H23 0.9500 . ?
C23 C24 1.366(4) . ?
C24 H24 0.9500 . ?
C24 C25 1.410(4) . ?
C25 C26 1.409(4) . ?
C25 N6 1.349(4) . ?
C26 C27 1.488(3) . ?
C26 N5 1.362(3) . ?
C27 O17 1.238(3) . ?
C27 O18 1.291(3) . ?
C28 O19 1.150(4) . ?
C28 Re4 1.909(3) . ?
C29 O20 1.151(3) . ?
C29 Re4 1.906(3) . ?
C30 O21 1.142(4) . ?
C30 Re4 1.906(3) . ?
C31 H31 0.9500 . ?
C31 C32 1.395(4) . ?
C31 N7 1.330(3) . ?
C32 H32 0.9500 . ?
C32 C33 1.367(4) . ?
C33 H33 0.9500 . ?
C33 C34 1.408(4) . ?
C34 C35 1.412(4) . ?
C34 N8 1.350(4) . ?
C35 C36 1.482(3) . ?
C35 N7 1.358(3) . ?
C36 O23 1.243(3) . ?
C36 O24 1.285(3) . ?
N1 Re1 2.162(2) . ?
N2 H2A 0.88(4) . ?
N2 H2B 0.82(4) . ?
N3 Re2 2.169(2) . ?
N4 H4C 0.83(4) . ?
N4 H4D 0.91(4) . ?
N5 Re3 2.175(2) . ?
N6 H6A 0.85(4) . ?
N6 H6B 0.81(4) . ?
N7 Re4 2.169(2) . ?
N8 H8A 0.87(4) . ?
N8 H8B 0.80(4) . ?
O4 H4A 0.76(4) . ?
O4 H4B 0.77(5) . ?
O4 Re1 2.195(2) . ?
O6 Re1 2.1353(17) . ?
O10 H10A 0.79(5) . ?
O10 H10B 0.78(5) . ?
O10 Re2 2.1916(19) . ?
O12 Re2 2.1364(17) . ?
O16 H16A 0.87(4) . ?
O16 H16B 0.91(4) . ?
O16 Re3 2.1836(19) . ?
O18 Re3 2.1501(17) . ?
O22 H22A 0.82(5) . ?
O22 H22B 0.80(4) . ?
O22 Re4 2.207(2) . ?
O24 Re4 2.1273(18) . ?
O25 H25A 0.89(4) . ?
O25 H25B 0.73(5) . ?
O26 H26A 0.86(5) . ?
O26 H26B 0.87(6) . ?

loop_
_geom_hbond_atom_site_label_D
_geom_hbond_atom_site_label_H
_geom_hbond_atom_site_label_A
_geom_hbond_distance_DH
_geom_hbond_distance_HA
_geom_hbond_distance_DA
_geom_hbond_angle_DHA
_geom_hbond_site_symmetry_A
_geom_hbond_publ_flag
C5 H5 O1 0.95 2.49 3.126(3) 123.9 1_655 yes
C6 H6 O1 0.95 2.56 3.161(3) 121.2 1_655 yes
N2 H2A O5 0.88(4) 2.04(4) 2.707(3) 132(4) . yes
N2 H2A O7 0.88(4) 2.41(4) 3.004(4) 126(3) 2_765 yes
N2 H2B O25 0.82(4) 2.44(4) 3.213(3) 157(4) 2_765 yes
N4 H4C O8 0.83(4) 2.36(4) 3.004(3) 135(4) 1_455 yes
N4 H4D O11 0.91(4) 1.99(4) 2.686(4) 133(4) . yes
N6 H6A O17 0.85(4) 2.04(4) 2.674(4) 131(4) . yes
N6 H6B O14 0.81(4) 2.42(4) 3.206(4) 164(4) 1_655 yes
N8 H8A O13 0.87(4) 2.54(4) 3.224(4) 136(4) 2_566 yes
N8 H8A O23 0.87(4) 2.07(4) 2.702(4) 129(4) . yes
O4 H4A O25 0.76(4) 1.93(5) 2.672(3) 165(4) . yes
O4 H4B O6 0.77(5) 1.93(5) 2.699(3) 174(4) 2_665 yes
O10 H10A O17 0.79(5) 1.90(5) 2.687(3) 170(4) . yes
O10 H10B O23 0.78(5) 1.88(5) 2.651(3) 168(4) 2_666 yes
O16 H16A O5 0.87(4) 1.84(4) 2.674(3) 162(4) 2_665 yes
O16 H16B O11 0.91(4) 1.70(4) 2.612(3) 173(4) . yes
O22 H22A O26 0.82(5) 1.87(5) 2.657(3) 162(4) 2_656 yes
O22 H22B O18 0.80(4) 1.95(5) 2.726(3) 165(4) 1_545 yes
O25 H25A O12 0.89(4) 1.89(5) 2.754(3) 164(4) . yes
O26 H26A O24 0.86(5) 2.02(5) 2.848(3) 161(4) . yes
C15 H15 O2 0.95 2.42 3.115(3) 130.1 2_666 yes
C23 H23 O20 0.95 2.62 3.238(3) 123.1 2_665 yes
C24 H24 O20 0.95 2.62 3.238(3) 123.1 2_665 yes
C32 H32 O19 0.95 2.42 3.178(4) 136.4 1_455 yes

loop_
_geom_torsion_atom_site_label_1
_geom_torsion_atom_site_label_2
_geom_torsion_atom_site_label_3
_geom_torsion_atom_site_label_4
_geom_torsion
_geom_torsion_site_symmetry_1
_geom_torsion_site_symmetry_2
_geom_torsion_site_symmetry_3
_geom_torsion_site_symmetry_4
_geom_torsion_publ_flag
C4 C5 C6 C7 0.7(4) . . . . ?
C5 C4 N1 C8 -0.2(4) . . . . ?
C5 C4 N1 Re1 178.37(18) . . . . ?
C5 C6 C7 C8 0.5(4) . . . . ?
C5 C6 C7 N2 -178.7(3) . . . . ?
C6 C7 C8 C9 177.6(2) . . . . ?
C6 C7 C8 N1 -1.6(4) . . . . ?
C7 C8 C9 O5 -3.9(4) . . . . ?
C7 C8 C9 O6 175.8(2) . . . . ?
C7 C8 N1 C4 1.5(3) . . . . ?
C7 C8 N1 Re1 -177.19(18) . . . . ?
C8 C9 O6 Re1 3.9(3) . . . . ?
C9 C8 N1 C4 -177.8(2) . . . . ?
C9 C8 N1 Re1 3.5(3) . . . . ?
C13 C14 C15 C16 0.2(4) . . . . ?
C14 C13 N3 C17 0.3(4) . . . . ?
C14 C13 N3 Re2 179.7(2) . . . . ?
C14 C15 C16 C17 -1.0(4) . . . . ?
C14 C15 C16 N4 178.3(3) . . . . ?
C15 C16 C17 C18 -179.5(2) . . . . ?
C15 C16 C17 N3 1.4(4) . . . . ?
C16 C17 C18 O11 -0.6(4) . . . . ?
C16 C17 C18 O12 179.4(2) . . . . ?
C16 C17 N3 C13 -1.1(4) . . . . ?
C16 C17 N3 Re2 179.40(18) . . . . ?
C17 C18 O12 Re2 2.0(3) . . . . ?
C18 C17 N3 C13 179.8(2) . . . . ?
C18 C17 N3 Re2 0.3(3) . . . . ?
C22 C23 C24 C25 -0.4(4) . . . . ?
C23 C22 N5 C26 1.0(4) . . . . ?
C23 C22 N5 Re3 -170.6(2) . . . . ?
C23 C24 C25 C26 1.8(4) . . . . ?
C23 C24 C25 N6 179.7(3) . . . . ?
C24 C25 C26 C27 175.4(2) . . . . ?
C24 C25 C26 N5 -1.8(4) . . . . ?
C25 C26 C27 O17 6.3(4) . . . . ?
C25 C26 C27 O18 -173.6(2) . . . . ?
C25 C26 N5 C22 0.4(4) . . . . ?
C25 C26 N5 Re3 172.90(18) . . . . ?
C26 C27 O18 Re3 -1.2(3) . . . . ?
C27 C26 N5 C22 -176.9(2) . . . . ?
C27 C26 N5 Re3 -4.5(3) . . . . ?
C31 C32 C33 C34 -1.1(4) . . . . ?
C32 C31 N7 C35 0.2(4) . . . . ?
C32 C31 N7 Re4 176.9(2) . . . . ?
C32 C33 C34 C35 1.5(4) . . . . ?
C32 C33 C34 N8 -177.6(3) . . . . ?
C33 C34 C35 C36 -179.8(2) . . . . ?
C33 C34 C35 N7 -1.1(4) . . . . ?
C34 C35 C36 O23 3.3(4) . . . . ?
C34 C35 C36 O24 -177.5(2) . . . . ?
C34 C35 N7 C31 0.3(4) . . . . ?
C34 C35 N7 Re4 -176.73(18) . . . . ?
C35 C36 O24 Re4 -7.9(3) . . . . ?
C36 C35 N7 C31 179.1(2) . . . . ?
C36 C35 N7 Re4 2.1(3) . . . . ?
N1 C4 C5 C6 -0.9(4) . . . . ?
N1 C8 C9 O5 175.4(2) . . . . ?
N1 C8 C9 O6 -4.9(3) . . . . ?
N2 C7 C8 C9 -3.2(4) . . . . ?
N2 C7 C8 N1 177.5(2) . . . . ?
N3 C13 C14 C15 0.2(4) . . . . ?
N3 C17 C18 O11 178.5(2) . . . . ?
N3 C17 C18 O12 -1.5(3) . . . . ?
N4 C16 C17 C18 1.1(4) . . . . ?
N4 C16 C17 N3 -177.9(2) . . . . ?
N5 C22 C23 C24 -1.0(4) . . . . ?
N5 C26 C27 O17 -176.3(2) . . . . ?
N5 C26 C27 O18 3.8(3) . . . . ?
N6 C25 C26 C27 -2.5(4) . . . . ?
N6 C25 C26 N5 -179.7(3) . . . . ?
N7 C31 C32 C33 0.3(4) . . . . ?
N7 C35 C36 O23 -175.5(2) . . . . ?
N7 C35 C36 O24 3.7(3) . . . . ?
N8 C34 C35 C36 -0.7(4) . . . . ?
N8 C34 C35 N7 178.0(2) . . . . ?
O5 C9 O6 Re1 -176.45(18) . . . . ?
O11 C18 O12 Re2 -178.0(2) . . . . ?
O17 C27 O18 Re3 178.99(19) . . . . ?
O23 C36 O24 Re4 171.3(2) . . . . ?
